data_1571406
loop_
_publ_author_name
'Wang, Zhuoer'
'Cao, Zhaozhen'
'Hao, Aiyou'
'Xing, Pengyao'

_publ_section_title
;
 Pnictogen bonding in imide derivatives for chiral folding and
 self-assembly.
;
_journal_issue 18
_journal_name_full 'Chemical science'
_journal_page_first 6924
_journal_page_last 6933
_journal_paper_doi 10.1039/d4sc00554f
_journal_volume 15
_journal_year 2024
_chemical_absolute_configuration rm
_chemical_formula_moiety '2(C17 H14 Br N O3)'
_chemical_formula_sum 'C34 H28 Br2 N3 O6'
_chemical_formula_weight 734.41
_space_group_crystal_system orthorhombic
_space_group_IT_number 19
_space_group_name_Hall 'P 2ac 2ab'
_space_group_name_H-M_alt 'P 21 21 21'
_atom_sites_solution_hydrogens geom
_atom_sites_solution_primary dual
_audit_creation_date 2022-07-09
_audit_creation_method
;
Olex2 1.3
(compiled 2020.02.04 svn.rd84adfe8 for OlexSys, GUI svn.r6032)
;
_audit_update_record
;
2023-11-22 deposited with the CCDC.	2024-04-05 downloaded from the CCDC.
;
_cell_angle_alpha 90
_cell_angle_beta 90
_cell_angle_gamma 90
_cell_formula_units_Z 4
_cell_length_a 6.3065(3)
_cell_length_b 13.7236(4)
_cell_length_c 34.6883(12)
_cell_measurement_reflns_used 4826
_cell_measurement_temperature 173.00(10)
_cell_measurement_theta_max 71.9230
_cell_measurement_theta_min 3.4350
_cell_volume 3002.2(2)
_computing_cell_refinement 'CrysAlisPro 1.171.41.119a (Rigaku OD, 2021)'
_computing_data_collection 'CrysAlisPro 1.171.41.119a (Rigaku OD, 2021)'
_computing_data_reduction 'CrysAlisPro 1.171.41.119a (Rigaku OD, 2021)'
_computing_molecular_graphics 'Olex2 1.3 (Dolomanov et al., 2009)'
_computing_publication_material 'Olex2 1.3 (Dolomanov et al., 2009)'
_computing_structure_refinement 'SHELXL 2018/3 (Sheldrick, 2015)'
_computing_structure_solution 'SHELXT  (Sheldrick, 2015)'
_diffrn_ambient_environment N~2~
_diffrn_ambient_temperature 173.00(10)
_diffrn_detector 'Hybrid Pixel Array Detector'
_diffrn_detector_area_resol_mean 10.0000
_diffrn_detector_type HyPix
_diffrn_measured_fraction_theta_full 0.996
_diffrn_measured_fraction_theta_max 0.950
_diffrn_measurement_details
;
List of Runs (angles in degrees, time in seconds):

  # Type    Start    End  Width  t~exp~   \w     \q     \k     \f   Frames
#--------------------------------------------------------------------------
  1  \w    107.00 172.00   1.00    1.69    --  105.98 100.00  -7.00   65
  2  \w     33.00  68.00   1.00    1.69    --  105.98 -61.00 150.00   35
  3  \w     38.00 128.00   1.00    1.69    --  105.98 -88.00 143.00   90
  4  \w     34.00  95.00   1.00    1.69    --  105.98 -77.00  60.00   61
  5  \w    -20.00  76.00   1.00    0.18    --   48.21 -88.00 143.00   96
  6  \w    -24.00  29.00   1.00    0.18    --   48.21 -42.00 -14.00   53
  7  \w   -120.00 -90.00   1.00    0.18    --  -48.21-125.00  60.00   30
  8  \w   -159.00 -89.00   1.00    1.69    --  -91.75 -94.00 -90.00   70
  9  \w   -154.00-117.00   1.00    1.69    --  -91.75 -42.00 -14.00   37
 10  \w   -109.00 -82.00   1.00    1.69    --  -91.75 -42.00 -14.00   27
 11  \w    -68.00 -20.00   1.00    1.69    --  -91.75  61.00 -90.00   48
 12  \w    -46.00 -20.00   1.00    1.69    --  -91.75  42.00 137.00   26
 13  \w   -120.00 -85.00   1.00    1.69    --  -91.75 -30.00 150.00   35
 14  \w   -166.00-135.00   1.00    1.69    --  -91.75 -30.00 150.00   31
;
_diffrn_measurement_device 'four-circle diffractometer'
_diffrn_measurement_device_type 'XtaLAB Synergy, Dualflex, HyPix'
_diffrn_measurement_method '\w scans'
_diffrn_orient_matrix_type 'CrysAlisPro convention (1999,Acta A55,543-557)'
_diffrn_orient_matrix_UB_11 0.2049275000
_diffrn_orient_matrix_UB_12 0.0541201000
_diffrn_orient_matrix_UB_13 0.0112649000
_diffrn_orient_matrix_UB_21 0.0806035000
_diffrn_orient_matrix_UB_22 -0.0921661000
_diffrn_orient_matrix_UB_23 0.0206292000
_diffrn_orient_matrix_UB_31 0.1057577000
_diffrn_orient_matrix_UB_32 -0.0343029000
_diffrn_orient_matrix_UB_33 -0.0376831000
_diffrn_radiation_monochromator mirror
_diffrn_radiation_probe x-ray
_diffrn_radiation_type 'Cu K\a'
_diffrn_radiation_wavelength 1.54184
_diffrn_reflns_av_R_equivalents 0.0729
_diffrn_reflns_av_unetI/netI 0.0834
_diffrn_reflns_Laue_measured_fraction_full 0.996
_diffrn_reflns_Laue_measured_fraction_max 0.950
_diffrn_reflns_limit_h_max 7
_diffrn_reflns_limit_h_min -7
_diffrn_reflns_limit_k_max 16
_diffrn_reflns_limit_k_min -17
_diffrn_reflns_limit_l_max 37
_diffrn_reflns_limit_l_min -43
_diffrn_reflns_number 14764
_diffrn_reflns_point_group_measured_fraction_full 0.988
_diffrn_reflns_point_group_measured_fraction_max 0.921
_diffrn_reflns_theta_full 67.684
_diffrn_reflns_theta_max 76.629
_diffrn_reflns_theta_min 3.463
_diffrn_source 'micro-focus sealed X-ray tube'
_diffrn_source_type 'PhotonJet (Cu) X-ray Source'
_exptl_absorpt_coefficient_mu 3.866
_exptl_absorpt_correction_T_max 1.00000
_exptl_absorpt_correction_T_min 0.36350
_exptl_absorpt_correction_type multi-scan
_exptl_absorpt_process_details
;
CrysAlisPro 1.171.41.119a (Rigaku Oxford Diffraction, 2021)
Empirical absorption correction using spherical harmonics,
implemented in SCALE3 ABSPACK scaling algorithm.
;
_exptl_crystal_density_diffrn 1.625
_exptl_crystal_description block
_exptl_crystal_F_000 1484
_exptl_crystal_size_max 0.03
_exptl_crystal_size_mid 0.01
_exptl_crystal_size_min 0.01
_refine_diff_density_max 3.088
_refine_diff_density_min -1.268
_refine_diff_density_rms 0.202
_refine_ls_abs_structure_details
;
 Flack x determined using 1562 quotients [(I+)-(I-)]/[(I+)+(I-)]
 (Parsons, Flack and Wagner, Acta Cryst. B69 (2013) 249-259).
;
_refine_ls_abs_structure_Flack 0.03(2)
_refine_ls_extinction_coef 0.0047(13)
_refine_ls_extinction_expression Fc^*^=kFc[1+0.001xFc^2^\l^3^/sin(2\q)]^-1/4^
_refine_ls_extinction_method 'SHELXL-2018/3 (Sheldrick 2018)'
_refine_ls_goodness_of_fit_ref 1.546
_refine_ls_hydrogen_treatment constr
_refine_ls_matrix_type full
_refine_ls_number_parameters 400
_refine_ls_number_reflns 5795
_refine_ls_number_restraints 0
_refine_ls_restrained_S_all 1.546
_refine_ls_R_factor_all 0.1362
_refine_ls_R_factor_gt 0.1254
_refine_ls_shift/su_max 0.082
_refine_ls_shift/su_mean 0.008
_refine_ls_structure_factor_coef Fsqd
_refine_ls_weighting_details 'w=1/[\s^2^(Fo^2^)+(0.2000P)^2^] where P=(Fo^2^+2Fc^2^)/3'
_refine_ls_weighting_scheme calc
_refine_ls_wR_factor_gt 0.3595
_refine_ls_wR_factor_ref 0.3757
_reflns_Friedel_coverage 0.687
_reflns_Friedel_fraction_full 0.977
_reflns_Friedel_fraction_max 0.881
_reflns_number_gt 4878
_reflns_number_total 5795
_reflns_threshold_expression 'I > 2\s(I)'
_cod_data_source_file d4sc00554f2.cif
_cod_data_source_block 20220525wzec_auto
_cod_depositor_comments 'Adding full bibliography for 1571402--1571406.cif.'
_cod_database_code 1571406
_shelx_shelxl_version_number 2018/3
_chemical_oxdiff_formula CONBr
_shelx_space_group_comment
;
The symmetry employed for this shelxl refinement is uniquely defined
by the following loop, which should always be used as a source of
symmetry information in preference to the above space-group names.
They are only intended as comments.
;
_reflns_odcompleteness_completeness 99.33
_reflns_odcompleteness_iscentric 1
_reflns_odcompleteness_theta 66.97
_olex2_refinement_description
;
1. Fixed Uiso
 At 1.2 times of:
  All C(H) groups, All C(H,H) groups
 At 1.5 times of:
  All O(H) groups
2.a Ternary CH refined with riding coordinates:
 C32(H32), C10(H10)
2.b Secondary CH2 refined with riding coordinates:
 C35(H35A,H35B), C33(H33A,H33B), C11(H11A,H11B), C13(H13A,H13B)
2.c Aromatic/amide H refined with riding coordinates:
 C29(H29), C45(H45), C26(H26), C4(H4), C6(H6), C7(H7), C20(H20), C44(H44),
 C28(H28), C41(H41), C43(H43), C22(H22), C42(H42), C18(H18), C21(H21), C19(H19)
2.d Idealised tetrahedral OH refined as rotating group:
 O34(H34), O12(H12)
;
_olex2_submission_special_instructions 'No special instructions were received'
_oxdiff_exptl_absorpt_empirical_details
;
Empirical correction (ABSPACK) includes:
- Absorption correction using spherical harmonics
- Frame scaling
;
_oxdiff_exptl_absorpt_empirical_full_max 1.877
_oxdiff_exptl_absorpt_empirical_full_min 0.600

loop_
_space_group_symop_operation_xyz
'x, y, z'
'-x+1/2, -y, z+1/2'
'-x, y+1/2, -z+1/2'
'x+1/2, -y+1/2, -z'

loop_
_atom_site_label
_atom_site_type_symbol
_atom_site_fract_x
_atom_site_fract_y
_atom_site_fract_z
_atom_site_U_iso_or_equiv
_atom_site_adp_type
_atom_site_occupancy
_atom_site_site_symmetry_order
_atom_site_calc_flag
_atom_site_refinement_flags_posn
_atom_site_refinement_flags_adp
_atom_site_refinement_flags_occupancy
_atom_site_disorder_assembly
_atom_site_disorder_group
Br14 Br -0.3478(4) 0.22548(13) 0.27253(6) 0.0827(8) Uani 1 1 d . . . . .
Br36 Br 1.2990(5) 1.16225(18) 0.47569(7) 0.0953(9) Uani 1 1 d . . . . .
N23 N 0.7978(19) 0.9392(7) 0.3404(3) 0.046(2) Uani 1 1 d . . . . .
O15 O 0.462(2) 0.3423(9) 0.4043(4) 0.079(4) Uani 1 1 d . . . . .
O37 O 0.5053(19) 1.0405(9) 0.3419(3) 0.061(3) Uani 1 1 d . . . . .
O38 O 1.111(2) 0.8637(8) 0.3563(4) 0.075(3) Uani 1 1 d . . . . .
N1 N 0.168(3) 0.4431(9) 0.4082(5) 0.078(5) Uani 1 1 d . . . . .
O16 O -0.1528(18) 0.5159(8) 0.3921(7) 0.115(7) Uani 1 1 d . . . . .
C46 C 0.990(3) 1.0128(10) 0.3887(4) 0.055(3) Uani 1 1 d . . . . .
C31 C 0.678(3) 1.0196(9) 0.3539(4) 0.061(4) Uani 1 1 d . . . . .
C9 C 0.280(3) 0.3648(11) 0.3926(6) 0.078(6) Uani 1 1 d . . . . .
C40 C 0.910(3) 0.9235(9) 0.2545(4) 0.057(4) Uani 1 1 d . . . . .
C24 C 0.981(2) 0.9299(10) 0.3614(4) 0.051(3) Uani 1 1 d . . . . .
C32 C 0.708(3) 0.8668(10) 0.3145(3) 0.054(3) Uani 1 1 d . . . . .
H32 H 0.577706 0.896548 0.302852 0.065 Uiso 1 1 calc R U . . .
C29 C 0.777(3) 1.1508(10) 0.4074(4) 0.065(4) Uani 1 1 d . . . . .
H29 H 0.654504 1.190294 0.404109 0.078 Uiso 1 1 calc R U . . .
C45 C 0.765(3) 0.9541(10) 0.2284(4) 0.060(4) Uani 1 1 d . . . . .
H45 H 0.630828 0.922468 0.227511 0.072 Uiso 1 1 calc R U . . .
C26 C 1.154(3) 1.0399(11) 0.4159(5) 0.061(3) Uani 1 1 d . . . . .
H26 H 1.281618 1.004514 0.419713 0.073 Uiso 1 1 calc R U . . .
C8 C 0.143(3) 0.3175(11) 0.3646(4) 0.064(5) Uani 1 1 d . . . . .
C30 C 0.803(3) 1.0671(8) 0.3840(4) 0.053(3) Uani 1 1 d . . . . .
C4 C -0.200(3) 0.3436(10) 0.3333(7) 0.088(8) Uani 1 1 d . . . . .
H4 H -0.331020 0.376923 0.330823 0.106 Uiso 1 1 calc R U . . .
C10 C 0.237(2) 0.5212(9) 0.4322(7) 0.075(5) Uani 1 1 d . . . . .
H10 H 0.107650 0.548391 0.444781 0.090 Uiso 1 1 calc R U . . .
C3 C -0.034(3) 0.3695(10) 0.3606(6) 0.069(5) Uani 1 1 d . . . . .
C6 C 0.039(4) 0.2097(12) 0.3150(6) 0.073(5) Uani 1 1 d . . . . .
H6 H 0.059185 0.153740 0.299227 0.087 Uiso 1 1 calc R U . . .
C35 C 0.853(3) 0.8373(10) 0.2810(5) 0.068(4) Uani 1 1 d . . . . .
H35A H 0.781539 0.786268 0.265506 0.081 Uiso 1 1 calc R U . . .
H35B H 0.985048 0.809025 0.291524 0.081 Uiso 1 1 calc R U . . .
O34 O 0.511(3) 0.8038(13) 0.3703(5) 0.098(5) Uani 1 1 d . . . . .
H34 H 0.401915 0.834213 0.363158 0.147 Uiso 1 1 calc R U . . .
C5 C -0.142(3) 0.2655(10) 0.3121(5) 0.081(6) Uani 1 1 d . . . . .
C7 C 0.182(4) 0.2363(11) 0.3401(6) 0.079(7) Uani 1 1 d . . . . .
H7 H 0.312232 0.201478 0.341986 0.095 Uiso 1 1 calc R U . . .
C2 C -0.028(3) 0.4512(11) 0.3878(7) 0.075(5) Uani 1 1 d . . . . .
C27 C 1.101(4) 1.1240(12) 0.4355(5) 0.075(5) Uani 1 1 d . . . . .
C33 C 0.635(3) 0.7792(14) 0.3376(5) 0.073(5) Uani 1 1 d . . . . .
H33A H 0.551275 0.735825 0.320635 0.088 Uiso 1 1 calc R U . . .
H33B H 0.761391 0.742394 0.346292 0.088 Uiso 1 1 calc R U . . .
C20 C 0.434(4) 0.7104(13) 0.5528(8) 0.091(6) Uani 1 1 d . . . . .
H20 H 0.449450 0.763677 0.570074 0.109 Uiso 1 1 calc R U . . .
C44 C 0.803(4) 1.0283(12) 0.2035(5) 0.083(6) Uani 1 1 d . . . . .
H44 H 0.698296 1.049595 0.185686 0.099 Uiso 1 1 calc R U . . .
O12 O 0.470(3) 0.563(2) 0.3737(5) 0.122(7) Uani 1 1 d . . . . .
H12 H 0.591284 0.586883 0.376407 0.183 Uiso 1 1 calc R U . . .
C11 C 0.325(4) 0.6095(16) 0.3998(9) 0.136(14) Uani 1 1 d . . . . .
H11A H 0.203739 0.637326 0.385432 0.163 Uiso 1 1 calc R U . . .
H11B H 0.397641 0.662917 0.413735 0.163 Uiso 1 1 calc R U . . .
C28 C 0.923(3) 1.1759(12) 0.4342(4) 0.066(4) Uani 1 1 d . . . . .
H28 H 0.898720 1.228555 0.451466 0.079 Uiso 1 1 calc R U . . .
C41 C 1.103(3) 0.9702(13) 0.2562(7) 0.080(5) Uani 1 1 d . . . . .
H41 H 1.203116 0.951118 0.275166 0.096 Uiso 1 1 calc R U . . .
C43 C 0.995(6) 1.0702(15) 0.2052(7) 0.097(9) Uani 1 1 d . . . . .
H43 H 1.025160 1.121241 0.187524 0.117 Uiso 1 1 calc R U . . .
C17 C 0.394(3) 0.5585(12) 0.4952(8) 0.087(6) Uani 1 1 d . . . . .
C22 C 0.588(4) 0.6144(15) 0.5013(12) 0.120(12) Uani 1 1 d . . . . .
H22 H 0.710863 0.603017 0.486066 0.144 Uiso 1 1 calc R U . . .
C42 C 1.153(5) 1.0436(16) 0.2310(9) 0.105(10) Uani 1 1 d . . . . .
H42 H 1.287810 1.074556 0.231286 0.126 Uiso 1 1 calc R U . . .
C18 C 0.229(3) 0.5791(14) 0.5208(8) 0.094(7) Uani 1 1 d . . . . .
H18 H 0.103289 0.541614 0.518178 0.113 Uiso 1 1 calc R U . . .
C13 C 0.374(3) 0.4818(12) 0.4638(9) 0.100(8) Uani 1 1 d . . . . .
H13A H 0.515526 0.465038 0.453590 0.120 Uiso 1 1 calc R U . . .
H13B H 0.308988 0.421948 0.474565 0.120 Uiso 1 1 calc R U . . .
C21 C 0.587(4) 0.6854(15) 0.5301(10) 0.103(9) Uani 1 1 d . . . . .
H21 H 0.715869 0.719997 0.533447 0.124 Uiso 1 1 calc R U . . .
C19 C 0.231(5) 0.6530(16) 0.5514(7) 0.106(9) Uani 1 1 d . . . . .
H19 H 0.116077 0.663564 0.568507 0.127 Uiso 1 1 calc R U . . .

loop_
_atom_site_aniso_label
_atom_site_aniso_U_11
_atom_site_aniso_U_22
_atom_site_aniso_U_33
_atom_site_aniso_U_23
_atom_site_aniso_U_13
_atom_site_aniso_U_12
Br14 0.0913(14) 0.0528(9) 0.1039(14) 0.0065(9) 0.0438(11) 0.0031(9)
Br36 0.1080(18) 0.0815(14) 0.0963(14) -0.0213(11) 0.0171(13) -0.0200(13)
N23 0.049(6) 0.037(5) 0.051(5) 0.005(4) 0.014(5) 0.012(4)
O15 0.073(7) 0.063(7) 0.100(8) 0.016(6) 0.022(6) 0.046(6)
O37 0.065(6) 0.066(6) 0.053(5) 0.015(4) 0.009(5) 0.028(5)
O38 0.064(7) 0.050(6) 0.110(9) -0.018(6) 0.020(6) 0.008(5)
N1 0.073(10) 0.035(5) 0.127(12) 0.008(6) 0.056(9) 0.023(6)
O16 0.038(5) 0.040(5) 0.27(2) -0.048(9) 0.023(9) 0.007(4)
C46 0.067(9) 0.037(6) 0.062(7) 0.009(6) 0.032(7) -0.004(6)
C31 0.083(10) 0.038(6) 0.063(7) 0.019(5) 0.044(8) 0.026(7)
C9 0.078(11) 0.047(8) 0.108(13) 0.039(9) 0.054(11) 0.031(8)
C40 0.082(10) 0.030(5) 0.059(7) -0.017(5) 0.031(7) -0.012(6)
C24 0.048(7) 0.041(6) 0.062(7) 0.001(5) 0.014(6) 0.017(5)
C32 0.070(8) 0.049(7) 0.043(5) 0.005(5) 0.015(6) 0.025(6)
C29 0.090(11) 0.040(6) 0.065(8) 0.015(6) 0.033(8) 0.017(7)
C45 0.085(10) 0.044(6) 0.051(6) -0.013(6) 0.008(7) -0.001(7)
C26 0.058(8) 0.053(7) 0.071(8) 0.006(6) 0.010(7) -0.003(7)
C8 0.092(11) 0.047(7) 0.053(6) 0.026(6) 0.036(8) 0.036(8)
C30 0.077(9) 0.031(5) 0.052(6) 0.011(5) 0.020(7) 0.021(6)
C4 0.082(12) 0.024(6) 0.159(18) 0.018(8) 0.078(14) 0.008(7)
C10 0.047(7) 0.022(5) 0.156(17) 0.013(7) 0.026(9) 0.002(5)
C3 0.074(11) 0.031(6) 0.103(11) 0.028(7) 0.052(10) 0.024(7)
C6 0.092(13) 0.039(8) 0.088(11) 0.026(8) 0.045(11) 0.020(8)
C35 0.081(10) 0.029(5) 0.094(10) -0.002(6) 0.031(9) 0.003(6)
O34 0.096(10) 0.103(11) 0.095(9) 0.048(8) 0.009(8) 0.008(9)
C5 0.108(13) 0.037(6) 0.098(11) 0.015(7) 0.080(11) 0.021(8)
C7 0.097(14) 0.040(7) 0.101(12) 0.021(8) 0.068(13) 0.033(9)
C2 0.052(9) 0.037(7) 0.138(16) 0.002(8) 0.041(10) -0.004(6)
C27 0.105(15) 0.046(7) 0.075(9) -0.006(7) 0.017(9) -0.033(9)
C33 0.091(12) 0.067(9) 0.062(8) 0.017(7) 0.032(8) 0.006(10)
C20 0.103(16) 0.036(8) 0.133(17) 0.024(9) -0.010(14) 0.004(9)
C44 0.143(19) 0.049(8) 0.056(7) -0.009(6) 0.040(10) -0.006(11)
O12 0.103(12) 0.17(2) 0.090(10) -0.057(12) 0.025(10) 0.009(13)
C11 0.123(18) 0.091(14) 0.19(2) -0.096(17) 0.13(2) -0.082(14)
C28 0.101(13) 0.055(8) 0.041(6) -0.010(6) 0.020(7) -0.006(9)
C41 0.073(10) 0.058(9) 0.110(13) -0.045(10) 0.014(10) -0.003(8)
C43 0.15(2) 0.047(9) 0.091(13) -0.017(9) 0.064(17) -0.029(12)
C17 0.062(10) 0.041(7) 0.16(2) -0.001(10) -0.001(12) -0.002(7)
C22 0.060(11) 0.050(10) 0.25(4) -0.011(15) 0.003(16) -0.002(8)
C42 0.123(19) 0.064(11) 0.127(18) -0.060(13) 0.089(18) -0.041(13)
C18 0.077(12) 0.056(10) 0.149(19) 0.042(12) -0.043(14) -0.008(9)
C13 0.060(9) 0.035(7) 0.21(3) 0.001(10) -0.030(13) -0.002(7)
C21 0.087(15) 0.049(10) 0.17(2) 0.028(13) -0.034(17) -0.019(10)
C19 0.15(2) 0.061(11) 0.109(15) 0.024(11) -0.061(16) -0.001(13)

loop_
_atom_type_symbol
_atom_type_description
_atom_type_scat_dispersion_real
_atom_type_scat_dispersion_imag
_atom_type_scat_source
C C 0.0181 0.0091 'International Tables Vol C Tables 4.2.6.8 and 6.1.1.4'
H H 0.0000 0.0000 'International Tables Vol C Tables 4.2.6.8 and 6.1.1.4'
Br Br -0.6763 1.2805 'International Tables Vol C Tables 4.2.6.8 and 6.1.1.4'
N N 0.0311 0.0180 'International Tables Vol C Tables 4.2.6.8 and 6.1.1.4'
O O 0.0492 0.0322 'International Tables Vol C Tables 4.2.6.8 and 6.1.1.4'

loop_
_geom_angle_atom_site_label_1
_geom_angle_atom_site_label_2
_geom_angle_atom_site_label_3
_geom_angle
_geom_angle_site_symmetry_1
_geom_angle_site_symmetry_3
_geom_angle_publ_flag
C31 N23 C32 121.9(13) . . ?
C24 N23 C31 110.2(12) . . ?
C24 N23 C32 126.5(11) . . ?
C9 N1 C10 130.4(18) . . ?
C9 N1 C2 107.8(19) . . ?
C2 N1 C10 119.8(12) . . ?
C26 C46 C24 129.7(14) . . ?
C30 C46 C24 107.5(14) . . ?
C30 C46 C26 122.7(13) . . ?
N23 C31 C30 107.4(14) . . ?
O37 C31 N23 123.7(16) . . ?
O37 C31 C30 128.9(12) . . ?
O15 C9 N1 122(2) . . ?
O15 C9 C8 130.4(16) . . ?
N1 C9 C8 107.6(17) . . ?
C45 C40 C35 118.7(15) . . ?
C45 C40 C41 118.7(16) . . ?
C41 C40 C35 122.5(19) . . ?
N23 C24 C46 107.4(11) . . ?
O38 C24 N23 123.5(14) . . ?
O38 C24 C46 129.1(16) . . ?
N23 C32 H32 106.9 . . ?
N23 C32 C35 114.4(14) . . ?
N23 C32 C33 109.5(11) . . ?
C35 C32 H32 106.9 . . ?
C33 C32 H32 106.9 . . ?
C33 C32 C35 111.8(11) . . ?
C30 C29 H29 119.2 . . ?
C28 C29 H29 119.2 . . ?
C28 C29 C30 121.6(16) . . ?
C40 C45 H45 118.7 . . ?
C44 C45 C40 122.6(19) . . ?
C44 C45 H45 118.7 . . ?
C46 C26 H26 124.4 . . ?
C27 C26 C46 111.1(17) . . ?
C27 C26 H26 124.5 . . ?
C3 C8 C9 109.1(15) . . ?
C3 C8 C7 120(2) . . ?
C7 C8 C9 130.3(18) . . ?
C46 C30 C31 107.4(11) . . ?
C46 C30 C29 117.3(16) . . ?
C29 C30 C31 135.3(15) . . ?
C3 C4 H4 124.6 . . ?
C5 C4 H4 124.6 . . ?
C5 C4 C3 110.7(19) . . ?
N1 C10 H10 106.5 . . ?
N1 C10 C11 104.2(16) . . ?
N1 C10 C13 109.5(12) . . ?
C11 C10 H10 106.4 . . ?
C13 C10 H10 106.5 . . ?
C13 C10 C11 122.8(17) . . ?
C8 C3 C4 122.6(17) . . ?
C8 C3 C2 109(2) . . ?
C4 C3 C2 128.7(14) . . ?
C5 C6 H6 121.1 . . ?
C7 C6 H6 121.2 . . ?
C7 C6 C5 117.7(19) . . ?
C40 C35 H35A 109.0 . . ?
C40 C35 H35B 109.0 . . ?
C32 C35 C40 112.8(11) . . ?
C32 C35 H35A 109.0 . . ?
C32 C35 H35B 109.0 . . ?
H35A C35 H35B 107.8 . . ?
C33 O34 H34 109.5 . . ?
C4 C5 Br14 115.0(18) . . ?
C4 C5 C6 129(3) . . ?
C6 C5 Br14 116.2(15) . . ?
C8 C7 H7 120.1 . . ?
C6 C7 C8 119.8(18) . . ?
C6 C7 H7 120.1 . . ?
N1 C2 C3 106.4(14) . . ?
O16 C2 N1 124(2) . . ?
O16 C2 C3 129(2) . . ?
C26 C27 Br36 114.9(17) . . ?
C28 C27 Br36 115.0(12) . . ?
C28 C27 C26 129.6(19) . . ?
C32 C33 H33A 108.8 . . ?
C32 C33 H33B 108.8 . . ?
O34 C33 C32 113.6(15) . . ?
O34 C33 H33A 108.8 . . ?
O34 C33 H33B 108.9 . . ?
H33A C33 H33B 107.7 . . ?
C21 C20 H20 120.8 . . ?
C21 C20 C19 118(2) . . ?
C19 C20 H20 120.8 . . ?
C45 C44 H44 121.5 . . ?
C43 C44 C45 117(2) . . ?
C43 C44 H44 121.5 . . ?
C11 O12 H12 109.5 . . ?
C10 C11 H11A 110.2 . . ?
C10 C11 H11B 110.2 . . ?
O12 C11 C10 107(2) . . ?
O12 C11 H11A 110.3 . . ?
O12 C11 H11B 110.2 . . ?
H11A C11 H11B 108.5 . . ?
C29 C28 H28 121.3 . . ?
C27 C28 C29 117.3(14) . . ?
C27 C28 H28 121.3 . . ?
C40 C41 H41 119.4 . . ?
C42 C41 C40 121(2) . . ?
C42 C41 H41 119.3 . . ?
C44 C43 H43 117.8 . . ?
C44 C43 C42 124(2) . . ?
C42 C43 H43 117.9 . . ?
C22 C17 C13 123(2) . . ?
C18 C17 C22 115(2) . . ?
C18 C17 C13 122.0(19) . . ?
C17 C22 H22 121.2 . . ?
C21 C22 C17 118(3) . . ?
C21 C22 H22 121.1 . . ?
C41 C42 C43 116(2) . . ?
C41 C42 H42 122.0 . . ?
C43 C42 H42 122.0 . . ?
C17 C18 H18 116.9 . . ?
C17 C18 C19 126(2) . . ?
C19 C18 H18 116.9 . . ?
C10 C13 C17 109.0(15) . . ?
C10 C13 H13A 109.9 . . ?
C10 C13 H13B 109.9 . . ?
C17 C13 H13A 109.9 . . ?
C17 C13 H13B 109.9 . . ?
H13A C13 H13B 108.3 . . ?
C20 C21 C22 129(2) . . ?
C20 C21 H21 115.6 . . ?
C22 C21 H21 115.6 . . ?
C20 C19 H19 123.3 . . ?
C18 C19 C20 113(3) . . ?
C18 C19 H19 123.4 . . ?

loop_
_geom_bond_atom_site_label_1
_geom_bond_atom_site_label_2
_geom_bond_distance
_geom_bond_site_symmetry_2
_geom_bond_publ_flag
Br14 C5 1.97(3) . ?
Br36 C27 1.95(2) . ?
N23 C31 1.416(15) . ?
N23 C24 1.37(2) . ?
N23 C32 1.45(2) . ?
O15 C9 1.25(2) . ?
O37 C31 1.20(2) . ?
O38 C24 1.238(17) . ?
N1 C9 1.396(19) . ?
N1 C10 1.43(3) . ?
N1 C2 1.43(3) . ?
O16 C2 1.20(2) . ?
C46 C24 1.48(2) . ?
C46 C26 1.45(3) . ?
C46 C30 1.40(2) . ?
C31 C30 1.46(3) . ?
C9 C8 1.45(3) . ?
C40 C45 1.35(3) . ?
C40 C35 1.54(2) . ?
C40 C41 1.38(3) . ?
C32 H32 1.0000 . ?
C32 C35 1.535(19) . ?
C32 C33 1.52(2) . ?
C29 H29 0.9500 . ?
C29 C30 1.42(2) . ?
C29 C28 1.35(3) . ?
C45 H45 0.9500 . ?
C45 C44 1.36(2) . ?
C26 H26 0.9500 . ?
C26 C27 1.38(2) . ?
C8 C3 1.33(2) . ?
C8 C7 1.42(2) . ?
C4 H4 0.9500 . ?
C4 C3 1.45(3) . ?
C4 C5 1.35(2) . ?
C10 H10 1.0000 . ?
C10 C11 1.74(3) . ?
C10 C13 1.50(3) . ?
C3 C2 1.47(3) . ?
C6 H6 0.9500 . ?
C6 C5 1.38(3) . ?
C6 C7 1.31(3) . ?
C35 H35A 0.9900 . ?
C35 H35B 0.9900 . ?
O34 H34 0.8401 . ?
O34 C33 1.42(2) . ?
C7 H7 0.9500 . ?
C27 C28 1.33(3) . ?
C33 H33A 0.9900 . ?
C33 H33B 0.9900 . ?
C20 H20 0.9500 . ?
C20 C21 1.29(4) . ?
C20 C19 1.50(4) . ?
C44 H44 0.9500 . ?
C44 C43 1.34(4) . ?
O12 H12 0.8400 . ?
O12 C11 1.44(2) . ?
C11 H11A 0.9900 . ?
C11 H11B 0.9900 . ?
C28 H28 0.9500 . ?
C41 H41 0.9500 . ?
C41 C42 1.37(4) . ?
C43 H43 0.9500 . ?
C43 C42 1.39(4) . ?
C17 C22 1.46(3) . ?
C17 C18 1.40(4) . ?
C17 C13 1.52(3) . ?
C22 H22 0.9500 . ?
C22 C21 1.40(4) . ?
C42 H42 0.9500 . ?
C18 H18 0.9500 . ?
C18 C19 1.47(4) . ?
C13 H13A 0.9900 . ?
C13 H13B 0.9900 . ?
C21 H21 0.9500 . ?
C19 H19 0.9500 . ?

loop_
_geom_torsion_atom_site_label_1
_geom_torsion_atom_site_label_2
_geom_torsion_atom_site_label_3
_geom_torsion_atom_site_label_4
_geom_torsion
_geom_torsion_site_symmetry_1
_geom_torsion_site_symmetry_2
_geom_torsion_site_symmetry_3
_geom_torsion_site_symmetry_4
_geom_torsion_publ_flag
Br36 C27 C28 C29 -178.5(11) . . . . ?
N23 C31 C30 C46 -1.8(13) . . . . ?
N23 C31 C30 C29 177.4(14) . . . . ?
N23 C32 C35 C40 -60.9(19) . . . . ?
N23 C32 C33 O34 49(2) . . . . ?
O15 C9 C8 C3 -178.1(15) . . . . ?
O15 C9 C8 C7 -5(3) . . . . ?
O37 C31 C30 C46 177.2(13) . . . . ?
O37 C31 C30 C29 -4(2) . . . . ?
N1 C9 C8 C3 5.6(16) . . . . ?
N1 C9 C8 C7 178.3(13) . . . . ?
N1 C10 C11 O12 -51(2) . . . . ?
N1 C10 C13 C17 -163.8(16) . . . . ?
C46 C26 C27 Br36 175.4(10) . . . . ?
C46 C26 C27 C28 4(2) . . . . ?
C31 N23 C24 O38 177.8(14) . . . . ?
C31 N23 C24 C46 -3.8(14) . . . . ?
C31 N23 C32 C35 135.9(12) . . . . ?
C31 N23 C32 C33 -97.7(14) . . . . ?
C9 N1 C10 C11 87(2) . . . . ?
C9 N1 C10 C13 -46(2) . . . . ?
C9 N1 C2 O16 -174(2) . . . . ?
C9 N1 C2 C3 3.6(17) . . . . ?
C9 C8 C3 C4 177.4(13) . . . . ?
C9 C8 C3 C2 -3.3(16) . . . . ?
C9 C8 C7 C6 -175.5(14) . . . . ?
C40 C45 C44 C43 1(2) . . . . ?
C40 C41 C42 C43 3(2) . . . . ?
C24 N23 C31 O37 -175.6(13) . . . . ?
C24 N23 C31 C30 3.6(14) . . . . ?
C24 N23 C32 C35 -59.6(16) . . . . ?
C24 N23 C32 C33 66.8(18) . . . . ?
C24 C46 C26 C27 178.8(14) . . . . ?
C24 C46 C30 C31 -0.4(14) . . . . ?
C24 C46 C30 C29 -179.8(12) . . . . ?
C32 N23 C31 O37 -8.8(18) . . . . ?
C32 N23 C31 C30 170.3(10) . . . . ?
C32 N23 C24 O38 12(2) . . . . ?
C32 N23 C24 C46 -169.7(11) . . . . ?
C45 C40 C35 C32 -78.2(18) . . . . ?
C45 C40 C41 C42 -3(2) . . . . ?
C45 C44 C43 C42 -1(3) . . . . ?
C26 C46 C24 N23 -176.5(13) . . . . ?
C26 C46 C24 O38 2(3) . . . . ?
C26 C46 C30 C31 178.7(12) . . . . ?
C26 C46 C30 C29 -0.7(19) . . . . ?
C26 C27 C28 C29 -8(3) . . . . ?
C8 C3 C2 N1 -0.1(17) . . . . ?
C8 C3 C2 O16 177(2) . . . . ?
C30 C46 C24 N23 2.6(14) . . . . ?
C30 C46 C24 O38 -179.2(15) . . . . ?
C30 C46 C26 C27 -0.1(19) . . . . ?
C30 C29 C28 C27 6(2) . . . . ?
C4 C3 C2 N1 179.1(14) . . . . ?
C4 C3 C2 O16 -4(3) . . . . ?
C10 N1 C9 O15 14(2) . . . . ?
C10 N1 C9 C8 -169.2(16) . . . . ?
C10 N1 C2 O16 -8(3) . . . . ?
C10 N1 C2 C3 169.3(14) . . . . ?
C3 C8 C7 C6 -3(2) . . . . ?
C3 C4 C5 Br14 -177.8(10) . . . . ?
C3 C4 C5 C6 4(2) . . . . ?
C35 C40 C45 C44 -178.8(13) . . . . ?
C35 C40 C41 C42 176.8(13) . . . . ?
C35 C32 C33 O34 176.4(17) . . . . ?
C5 C4 C3 C8 -4(2) . . . . ?
C5 C4 C3 C2 177.2(14) . . . . ?
C5 C6 C7 C8 3(2) . . . . ?
C7 C8 C3 C4 4(2) . . . . ?
C7 C8 C3 C2 -176.9(13) . . . . ?
C7 C6 C5 Br14 177.8(11) . . . . ?
C7 C6 C5 C4 -4(2) . . . . ?
C2 N1 C9 O15 177.8(14) . . . . ?
C2 N1 C9 C8 -5.5(16) . . . . ?
C2 N1 C10 C11 -74.7(19) . . . . ?
C2 N1 C10 C13 152.2(18) . . . . ?
C33 C32 C35 C40 173.9(16) . . . . ?
C44 C43 C42 C41 0(3) . . . . ?
C11 C10 C13 C17 74(3) . . . . ?
C28 C29 C30 C46 -2(2) . . . . ?
C28 C29 C30 C31 178.5(14) . . . . ?
C41 C40 C45 C44 1(2) . . . . ?
C41 C40 C35 C32 102.2(18) . . . . ?
C17 C22 C21 C20 -1(4) . . . . ?
C17 C18 C19 C20 1(3) . . . . ?
C22 C17 C18 C19 3(3) . . . . ?
C22 C17 C13 C10 -106(3) . . . . ?
C18 C17 C22 C21 -3(4) . . . . ?
C18 C17 C13 C10 75(3) . . . . ?
C13 C10 C11 O12 74(3) . . . . ?
C13 C17 C22 C21 178(2) . . . . ?
C13 C17 C18 C19 -178.4(18) . . . . ?
C21 C20 C19 C18 -5(3) . . . . ?
C19 C20 C21 C22 5(4) . . . . ?
